data_2203673
loop_
_publ_author_name
'Xu, Ying'
'Han, Lei'
'Lou, Ben-Yong'
'Hong, Mao-Chun'

_publ_section_title
;
 Diaquabis(pyridine-2,5-dicarboxylato)cobalt(II)
;
_journal_issue 5
_journal_name_full 'Acta Crystallographica Section E'
_journal_page_first m585
_journal_page_last m586
_journal_paper_doi 10.1107/S1600536804008426
_journal_volume 60
_journal_year 2004
_chemical_formula_moiety 'C14 H12 Co N2 O10'
_chemical_formula_sum 'C14 H12 Co N2 O10'
_chemical_formula_weight 427.19
_chemical_name_systematic ?
_space_group_IT_number 2
_symmetry_cell_setting triclinic
_symmetry_space_group_name_Hall '-P 1'
_symmetry_space_group_name_H-M 'P -1'
_atom_sites_solution_hydrogens geom
_atom_sites_solution_primary direct
_atom_sites_solution_secondary difmap
_audit_creation_method CrystalClearVersion1.3
_cell_angle_alpha 94.71(3)
_cell_angle_beta 98.50(3)
_cell_angle_gamma 110.185(16)
_cell_formula_units_Z 1
_cell_length_a 5.06990(10)
_cell_length_b 6.61840(10)
_cell_length_c 12.3638(7)
_cell_measurement_reflns_used 792
_cell_measurement_temperature 293(2)
_cell_measurement_theta_max 25.02
_cell_measurement_theta_min 1.68
_cell_volume 381.13(7)
_computing_cell_refinement CrystalClear
_computing_data_collection 'CrystalClear (Rigaku, 2000)'
_computing_data_reduction CrystalClear
_computing_molecular_graphics 'SHELXTL (Bruker, 1997)'
_computing_publication_material 'SHELXL97 (Sheldrick, 1997)'
_computing_structure_refinement SHELXTL
_computing_structure_solution 'SHELXTL (Siemens, 1994)'
_diffrn_ambient_temperature 293(2)
_diffrn_measured_fraction_theta_full 0.987
_diffrn_measured_fraction_theta_max 0.987
_diffrn_measurement_device_type 'Rigaku Mercury CCD'
_diffrn_measurement_method \w
_diffrn_radiation_monochromator graphite
_diffrn_radiation_source 'fine-focus sealed tube'
_diffrn_radiation_type MoK\a
_diffrn_radiation_wavelength 0.71073
_diffrn_reflns_av_R_equivalents 0.0263
_diffrn_reflns_av_sigmaI/netI 0.0498
_diffrn_reflns_limit_h_max 6
_diffrn_reflns_limit_h_min -4
_diffrn_reflns_limit_k_max 7
_diffrn_reflns_limit_k_min -7
_diffrn_reflns_limit_l_max 14
_diffrn_reflns_limit_l_min -14
_diffrn_reflns_number 2356
_diffrn_reflns_theta_full 25.02
_diffrn_reflns_theta_max 25.02
_diffrn_reflns_theta_min 1.68
_diffrn_standards_number 0
_exptl_absorpt_coefficient_mu 1.192
_exptl_absorpt_correction_T_max 0.960
_exptl_absorpt_correction_T_min 0.764
_exptl_absorpt_correction_type multi-scan
_exptl_absorpt_process_details '(CrystalClear; Rigaku, 2000)'
_exptl_crystal_colour 'light yellow'
_exptl_crystal_density_diffrn 1.861
_exptl_crystal_density_method 'not measured'
_exptl_crystal_description Plate
_exptl_crystal_F_000 217
_exptl_crystal_size_max .20
_exptl_crystal_size_mid .10
_exptl_crystal_size_min .03
_refine_diff_density_max 0.380
_refine_diff_density_min -0.386
_refine_ls_extinction_method none
_refine_ls_goodness_of_fit_ref 1.197
_refine_ls_hydrogen_treatment mixed
_refine_ls_matrix_type full
_refine_ls_number_parameters 132
_refine_ls_number_reflns 1319
_refine_ls_number_restraints 0
_refine_ls_restrained_S_all 1.197
_refine_ls_R_factor_all 0.0504
_refine_ls_R_factor_gt 0.0390
_refine_ls_shift/su_max 0.000
_refine_ls_shift/su_mean 0.000
_refine_ls_structure_factor_coef Fsqd
_refine_ls_weighting_details 'calc w = 1/[\s^2^(Fo^2^)+(0.0636P)^2^] where P = (Fo^2^+2Fc^2^)/3'
_refine_ls_weighting_scheme calc
_refine_ls_wR_factor_gt 0.0935
_refine_ls_wR_factor_ref 0.1236
_reflns_number_gt 1152
_reflns_number_total 1319
_reflns_threshold_expression I>2\s(I)
_cod_data_source_file wn6228.cif
_cod_data_source_block I
_cod_depositor_comments
;
The following automatic conversions were performed:
'_symmetry_cell_setting' value 'Triclinic' changed to 'triclinic'
according to '/home/saulius/struct/CIF-dictionaries/cif_core.dic'
dictionary named 'cif_core.dic' version 2.4.1 from
2010-06-29.

'_exptl_absorpt_correction_type' value 'Multi-scan' changed
to 'multi-scan' according to
'/home/saulius/struct/CIF-dictionaries/cif_core.dic' dictionary named
'cif_core.dic' version 2.4.1 from 2010-06-29.

Automatic conversion script
Id: cif_fix_enum 1527 2010-12-29 10:47:43Z saulius 

The following automatic conversions were performed:

'_symmetry_cell_setting' value 'Triclinic' changed to 'triclinic'
according to /home/saulius/struct/CIF-dictionaries/cif_core.dic
dictionary named 'cif_core.dic' version 2.4.1 from
2010-06-29.

'_exptl_absorpt_correction_type' value 'Multi-scan'
changed to 'multi-scan' according to
/home/saulius/struct/CIF-dictionaries/cif_core.dic dictionary named
'cif_core.dic' version 2.4.1 from 2010-06-29.

Automatic conversion script
Id: cif_fix_values 1715 2011-07-08 13:25:40Z adriana 
;
_cod_original_cell_volume 381.12(4)
_cod_database_code 2203673
_cod_database_fobs_code 2203673

loop_
_symmetry_equiv_pos_as_xyz
'x, y, z'
'-x, -y, -z'

loop_
_atom_site_label
_atom_site_fract_x
_atom_site_fract_y
_atom_site_fract_z
_atom_site_U_iso_or_equiv
_atom_site_adp_type
_atom_site_calc_flag
_atom_site_refinement_flags
_atom_site_occupancy
_atom_site_type_symbol
Co1 0.5000 1.0000 0.5000 0.0236(3) Uani d S 1 Co
O1 -0.3538(7) 0.8131(5) -0.0009(2) 0.0436(9) Uani d . 1 O
O2 -0.2923(7) 1.0708(5) 0.1390(2) 0.0429(9) Uani d . 1 O
H2 -0.4027 1.1034 0.0947 0.064 Uiso calc R 1 H
O3 0.5986(7) 0.4807(5) 0.3324(2) 0.0343(7) Uani d . 1 O
O4 0.6516(6) 0.7543(4) 0.4621(2) 0.0275(7) Uani d . 1 O
O5 0.8235(7) 1.2190(5) 0.4357(3) 0.0316(7) Uani d . 1 O
H51 0.786(11) 1.311(8) 0.410(4) 0.045(16) Uiso d . 1 H
H52 0.986(12) 1.256(8) 0.462(4) 0.038(15) Uiso d . 1 H
N1 0.2723(7) 0.8731(5) 0.3351(2) 0.0234(7) Uani d . 1 N
C1 0.0915(9) 0.9390(6) 0.2703(3) 0.0253(9) Uani d . 1 C
H1 0.0602 1.0633 0.2960 0.030 Uiso calc R 1 H
C2 -0.0496(8) 0.8292(6) 0.1668(3) 0.0243(9) Uani d . 1 C
C3 -0.0115(9) 0.6408(7) 0.1295(3) 0.0322(10) Uani d . 1 C
H3 -0.1126 0.5602 0.0614 0.039 Uiso calc R 1 H
C4 0.1793(10) 0.5741(7) 0.1948(3) 0.0306(10) Uani d . 1 C
H4 0.2129 0.4498 0.1708 0.037 Uiso calc R 1 H
C5 0.3182(9) 0.6948(6) 0.2958(3) 0.0238(9) Uani d . 1 C
C6 -0.2471(9) 0.9055(6) 0.0939(3) 0.0276(9) Uani d . 1 C
C7 0.5411(8) 0.6358(6) 0.3693(3) 0.0242(9) Uani d . 1 C

loop_
_atom_site_aniso_label
_atom_site_aniso_U_11
_atom_site_aniso_U_22
_atom_site_aniso_U_33
_atom_site_aniso_U_12
_atom_site_aniso_U_13
_atom_site_aniso_U_23
Co1 0.0234(5) 0.0269(5) 0.0213(4) 0.0138(3) -0.0037(3) 0.0020(3)
O1 0.055(2) 0.054(2) 0.0256(16) 0.0347(18) -0.0138(15) -0.0007(14)
O2 0.050(2) 0.0451(19) 0.0390(17) 0.0334(17) -0.0121(15) -0.0004(15)
O3 0.043(2) 0.0365(17) 0.0332(15) 0.0291(15) 0.0023(14) 0.0051(13)
O4 0.0274(16) 0.0347(16) 0.0240(14) 0.0201(13) -0.0049(12) 0.0027(12)
O5 0.0244(19) 0.0338(18) 0.0397(18) 0.0158(15) -0.0016(14) 0.0131(14)
N1 0.0224(18) 0.0260(17) 0.0242(16) 0.0133(14) 0.0001(13) 0.0046(13)
C1 0.026(2) 0.027(2) 0.026(2) 0.0158(18) 0.0003(17) 0.0029(16)
C2 0.022(2) 0.029(2) 0.024(2) 0.0136(18) 0.0001(16) 0.0042(16)
C3 0.034(3) 0.040(2) 0.021(2) 0.020(2) -0.0073(18) -0.0048(17)
C4 0.036(3) 0.029(2) 0.029(2) 0.019(2) -0.0023(18) -0.0014(17)
C5 0.025(2) 0.028(2) 0.0209(19) 0.0144(18) 0.0008(16) 0.0049(16)
C6 0.028(2) 0.035(2) 0.022(2) 0.0157(19) 0.0005(17) 0.0052(17)
C7 0.022(2) 0.029(2) 0.025(2) 0.0122(18) 0.0032(17) 0.0081(17)

loop_
_atom_type_symbol
_atom_type_description
_atom_type_scat_dispersion_real
_atom_type_scat_dispersion_imag
_atom_type_scat_source
C C 0.0033 0.0016 'International Tables Vol C Tables 4.2.6.8 and 6.1.1.4'
Co Co 0.3494 0.9721 'International Tables Vol C Tables 4.2.6.8 and 6.1.1.4'
N N 0.0061 0.0033 'International Tables Vol C Tables 4.2.6.8 and 6.1.1.4'
O O 0.0106 0.0060 'International Tables Vol C Tables 4.2.6.8 and 6.1.1.4'
H H 0.0000 0.0000 'International Tables Vol C Tables 4.2.6.8 and 6.1.1.4'

loop_
_geom_angle_atom_site_label_1
_geom_angle_atom_site_label_2
_geom_angle_atom_site_label_3
_geom_angle_site_symmetry_1
_geom_angle_site_symmetry_3
_geom_angle
_geom_angle_publ_flag
O4 Co1 O4 . 2_676 180 yes
O4 Co1 O5 . 2_676 89.55(12) yes
O4 Co1 O5 2_676 2_676 90.45(12) no
O4 Co1 O5 . . 90.45(12) yes
O4 Co1 O5 2_676 . 89.55(12) no
O5 Co1 O5 2_676 . 180 yes
O4 Co1 N1 . 2_676 101.17(11) yes
O4 Co1 N1 2_676 2_676 78.83(11) no
O5 Co1 N1 2_676 2_676 88.59(13) no
O5 Co1 N1 . 2_676 91.41(13) yes
O4 Co1 N1 . . 78.83(11) yes
O4 Co1 N1 2_676 . 101.17(11) no
O5 Co1 N1 2_676 . 91.41(13) no
O5 Co1 N1 . . 88.59(13) yes
N1 Co1 N1 2_676 . 180 yes
C6 O2 O1 . 2_475 111.4(2) ?
C6 O2 H2 . . 109.5 ?
O1 O2 H2 2_475 . 1.9 ?
C7 O4 Co1 . . 116.8(2) ?
Co1 O5 O3 . 1_565 107.48(16) ?
Co1 O5 O4 . 2_776 111.25(14) ?
O3 O5 O4 1_565 2_776 136.74(15) ?
Co1 O5 H51 . . 116(4) ?
O3 O5 H51 1_565 . 11(4) ?
O4 O5 H51 2_776 . 126(4) ?
Co1 O5 H52 . . 123(4) ?
O3 O5 H52 1_565 . 123(3) ?
O4 O5 H52 2_776 . 14(3) ?
H51 O5 H52 . . 112(5) ?
C1 N1 C5 . . 118.0(3) ?
C1 N1 Co1 . . 130.1(3) ?
C5 N1 Co1 . . 111.8(2) ?
N1 C1 C2 . . 122.2(3) ?
N1 C1 H1 . . 118.9 ?
C2 C1 H1 . . 118.9 ?
C1 C2 C3 . . 119.3(3) no
C1 C2 C6 . . 122.1(3) ?
C3 C2 C6 . . 118.6(3) ?
C2 C3 C4 . . 118.9(4) ?
C2 C3 H3 . . 120.6 ?
C4 C3 H3 . . 120.6 ?
C5 C4 C3 . . 118.6(4) ?
C5 C4 H4 . . 120.7 ?
C3 C4 H4 . . 120.7 ?
N1 C5 C4 . . 122.9(3) no
N1 C5 C7 . . 116.0(3) ?
C4 C5 C7 . . 121.1(3) ?
O1 C6 O2 . . 124.8(4) no
O1 C6 C2 . . 120.5(4) ?
O2 C6 C2 . . 114.7(3) ?
O3 C7 O4 . . 126.6(4) no
O3 C7 C5 . . 117.2(3) ?
O4 C7 C5 . . 116.2(3) ?

loop_
_geom_bond_atom_site_label_1
_geom_bond_atom_site_label_2
_geom_bond_site_symmetry_2
_geom_bond_distance
_geom_bond_publ_flag
Co1 O4 . 2.074(2) yes
Co1 O4 2_676 2.074(2) .
Co1 O5 2_676 2.088(3) .
Co1 O5 . 2.088(3) yes
Co1 N1 2_676 2.132(3) .
Co1 N1 . 2.132(3) yes
O1 C6 . 1.228(5) ?
O2 C6 . 1.293(5) no
O2 O1 2_475 2.643(4) ?
O2 H2 . 0.8200 ?
O3 C7 . 1.231(5) ?
O4 C7 . 1.266(5) yes
O5 O3 1_565 2.688(4) ?
O5 O4 2_776 2.712(4) ?
O5 H51 . 0.78(5) ?
O5 H52 . 0.78(5) ?
N1 C1 . 1.338(5) no
N1 C5 . 1.346(5) yes
C1 C2 . 1.376(5) ?
C1 H1 . 0.9300 ?
C2 C3 . 1.379(5) ?
C2 C6 . 1.493(5) no
C3 C4 . 1.380(6) ?
C3 H3 . 0.9300 ?
C4 C5 . 1.373(5) ?
C4 H4 . 0.9300 ?
C5 C7 . 1.521(5) yes

loop_
_geom_hbond_atom_site_label_D
_geom_hbond_atom_site_label_H
_geom_hbond_atom_site_label_A
_geom_hbond_site_symmetry_A
_geom_hbond_distance_DH
_geom_hbond_distance_HA
_geom_hbond_distance_DA
_geom_hbond_angle_DHA
O2 H2 O1 2_475 0.82 1.82 2.643(4) 177
O5 H51 O3 1_565 0.78(5) 1.93(5) 2.688(4) 165(5)
O5 H52 O4 2_776 0.78(5) 1.96(5) 2.712(4) 160(5)
